data_4077969
loop_
_publ_author_name
'Zeits, Paul D.'
'Rachiero, Giovanni Pietro'
'Hampel, Frank'
'Reibenspies, Joseph H.'
'Gladysz, John A.'

_publ_section_title
;
 Gyroscope-Like Platinum and Palladium Complexes with Trans-Spanning
 Bis(pyridine) Ligands
;
_journal_issue 7
_journal_name_full Organometallics
_journal_page_first 2854
_journal_paper_doi 10.1021/om201145x
_journal_volume 31
_journal_year 2012
_chemical_formula_sum 'C26 H38 Cl2 N2 O4 Pt'
_chemical_formula_weight 708.57
_chemical_name_systematic
; 
 ? 
;
_space_group_IT_number 2
_symmetry_cell_setting triclinic
_symmetry_space_group_name_Hall '-P 1'
_symmetry_space_group_name_H-M 'P -1'
_atom_sites_solution_hydrogens geom
_atom_sites_solution_primary direct
_atom_sites_solution_secondary difmap
_audit_creation_method SHELXL-97
_cell_angle_alpha 104.7220(10)
_cell_angle_beta 98.4020(10)
_cell_angle_gamma 113.0700(10)
_cell_formula_units_Z 1
_cell_length_a 8.4076(2)
_cell_length_b 9.4946(2)
_cell_length_c 9.5479(2)
_cell_measurement_reflns_used 2898
_cell_measurement_temperature 173(2)
_cell_volume 651.84(3)
_computing_cell_refinement DENZO-SMN
_computing_data_collection 'Nonius Collect'
_computing_data_reduction DENZO-SMN
_computing_molecular_graphics 'SHELXTL NT'
_computing_publication_material 'SHELXTL NT'
_computing_structure_refinement 'SHELXL-97 (Sheldrick, 1997)'
_computing_structure_solution 'SHELXS-97 (Sheldrick, 1990)'
_diffrn_ambient_temperature 173(2)
_diffrn_detector_area_resol_mean 9
_diffrn_measured_fraction_theta_full 0.999
_diffrn_measured_fraction_theta_max 0.999
_diffrn_measurement_device_type 'Nonius KappaCCD'
_diffrn_radiation_monochromator graphite
_diffrn_radiation_source 'fine-focus rotating anode'
_diffrn_radiation_type MoK\a
_diffrn_radiation_wavelength 0.71073
_diffrn_reflns_av_R_equivalents 0.0167
_diffrn_reflns_av_sigmaI/netI 0.0261
_diffrn_reflns_limit_h_max 10
_diffrn_reflns_limit_h_min -10
_diffrn_reflns_limit_k_max 12
_diffrn_reflns_limit_k_min -12
_diffrn_reflns_limit_l_max 12
_diffrn_reflns_limit_l_min -12
_diffrn_reflns_number 5680
_diffrn_reflns_theta_full 27.48
_diffrn_reflns_theta_max 27.48
_diffrn_reflns_theta_min 2.29
_exptl_absorpt_coefficient_mu 5.622
_exptl_absorpt_correction_T_max 0.6033
_exptl_absorpt_correction_T_min 0.3338
_exptl_absorpt_correction_type empirical
_exptl_absorpt_process_details Scalepack
_exptl_crystal_colour yellow
_exptl_crystal_density_diffrn 1.805
_exptl_crystal_density_method 'not measured'
_exptl_crystal_description needle
_exptl_crystal_F_000 352
_exptl_crystal_size_max 0.25
_exptl_crystal_size_mid 0.10
_exptl_crystal_size_min 0.10
_refine_diff_density_max 0.964
_refine_diff_density_min -2.243
_refine_diff_density_rms 0.122
_refine_ls_extinction_method none
_refine_ls_goodness_of_fit_ref 1.048
_refine_ls_hydrogen_treatment mixed
_refine_ls_matrix_type full
_refine_ls_number_parameters 170
_refine_ls_number_reflns 2993
_refine_ls_number_restraints 4
_refine_ls_restrained_S_all 1.048
_refine_ls_R_factor_all 0.0213
_refine_ls_R_factor_gt 0.0213
_refine_ls_shift/su_max 0.000
_refine_ls_shift/su_mean 0.000
_refine_ls_structure_factor_coef Fsqd
_refine_ls_weighting_details 'calc w=1/[\s^2^(Fo^2^)+(0.0357P)^2^+0.5053P] where P=(Fo^2^+2Fc^2^)/3'
_refine_ls_weighting_scheme calc
_refine_ls_wR_factor_gt 0.0539
_refine_ls_wR_factor_ref 0.0539
_reflns_number_gt 2993
_reflns_number_total 2993
_reflns_threshold_expression >2sigma(I)
_cod_data_source_file om201145x_si_002.cif
_cod_data_source_block gr03=trans-18b
_cod_depositor_comments
;
The following automatic conversions were performed:

'_symmetry_cell_setting' value 'Triclinic' changed to 'triclinic'
according to /home/saulius/struct/CIF-dictionaries/cif_core.dic
dictionary named 'cif_core.dic' version 2.4.1 from 2010-06-29.

Automatic conversion script
Id: cif_fix_values 1715 2011-07-08 13:25:40Z adriana 
;
_cod_original_cell_volume 651.84(2)
_cod_original_sg_symbol_H-M P-1
_cod_database_code 4077969

loop_
_symmetry_equiv_pos_as_xyz
'x, y, z'
'-x, -y, -z'

loop_
_atom_site_label
_atom_site_type_symbol
_atom_site_fract_x
_atom_site_fract_y
_atom_site_fract_z
_atom_site_U_iso_or_equiv
_atom_site_adp_type
_atom_site_occupancy
_atom_site_symmetry_multiplicity
_atom_site_calc_flag
_atom_site_refinement_flags
Pt1 Pt 1.5000 0.5000 0.5000 0.01722(6) Uani 1 2 d S
Cl1 Cl 1.53993(10) 0.75756(9) 0.62928(8) 0.02428(15) Uani 1 1 d .
C1 C 1.6605(4) 0.4318(5) 0.7733(4) 0.0303(7) Uani 1 1 d .
H1A H 1.6053 0.5020 0.8151 0.036 Uiso 1 1 calc R
H1B H 1.5669 0.3361 0.6885 0.036 Uiso 1 1 calc R
O2 O 1.7229(3) 0.3786(3) 0.8864(3) 0.0303(5) Uani 1 1 d .
C3 C 1.6586(4) 0.2055(4) 0.8390(4) 0.0291(7) Uani 1 1 d .
H3A H 1.7251 0.1783 0.9139 0.035 Uiso 1 1 calc R
H3B H 1.6828 0.1676 0.7415 0.035 Uiso 1 1 calc R
C4 C 1.4592(4) 0.1170(4) 0.8219(4) 0.0278(6) Uani 1 1 d .
H4A H 1.4208 -0.0018 0.7869 0.033 Uiso 1 1 calc R
H4B H 1.3927 0.1406 0.7438 0.033 Uiso 1 1 calc R
C5 C 1.4099(5) 0.1652(5) 0.9675(4) 0.0330(7) Uani 1 1 d .
H5A H 1.4754 0.2853 1.0150 0.040 Uiso 1 1 calc R
H5B H 1.4535 0.1181 1.0368 0.040 Uiso 1 1 calc R
C6 C 1.2108(5) 0.1135(6) 0.9530(5) 0.0429(10) Uani 1 1 d D
H6A H 1.1903 0.1298 1.0509 0.051 Uiso 1 1 d R
H6B H 1.1436 -0.0003 0.8946 0.051 Uiso 1 1 d R
C7 C 1.1449(6) 0.2137(5) 0.8731(5) 0.0294(9) Uani 0.807(8) 1 d PD
H7A H 1.2470 0.3071 0.8740 0.035 Uiso 0.807(8) 1 d PR
H7B H 1.0728 0.2512 0.9266 0.035 Uiso 0.807(8) 1 d PR
C7' C 1.085(2) 0.078(2) 0.7919(16) 0.0294(9) Uani 0.19 1 d PD
H7'A H 0.9644 -0.0039 0.7734 0.035 Uiso 0.193(8) 1 d PR
H7'B H 1.1339 0.0447 0.7119 0.035 Uiso 0.193(8) 1 d PR
C8 C 1.0350(5) 0.1085(5) 0.7118(4) 0.0257(9) Uani 0.807(8) 1 d PD
H8A H 0.9215 0.0283 0.7120 0.031 Uiso 0.807(8) 1 d PR
H8B H 1.0975 0.0520 0.6662 0.031 Uiso 0.807(8) 1 d PR
C8' C 1.092(2) 0.2424(19) 0.8084(18) 0.0257(9) Uani 0.19 1 d PD
H8'A H 1.2135 0.3237 0.8600 0.031 Uiso 0.193(8) 1 d PR
H8'B H 1.0178 0.2586 0.8718 0.031 Uiso 0.193(8) 1 d PR
O9 O 1.0031(4) 0.2005(4) 0.6226(4) 0.0252(8) Uani 0.807(8) 1 d PD
O9' O 1.0354(18) 0.2670(19) 0.6728(15) 0.0252(8) Uani 0.19 1 d PD
C10 C 1.1617(4) 0.2954(4) 0.5862(4) 0.0270(6) Uani 1 1 d D
H10A H 1.2254 0.2325 0.5594 0.032 Uiso 1 1 d R
H10B H 1.2401 0.3912 0.6715 0.032 Uiso 1 1 d R
N11 N 1.7650(3) 0.5694(3) 0.5973(3) 0.0179(5) Uani 1 1 d .
C12 C 1.8957(4) 0.6573(4) 0.5438(3) 0.0205(5) Uani 1 1 d .
C13 C 2.0743(4) 0.7019(4) 0.6062(3) 0.0232(6) Uani 1 1 d .
H13A H 2.1644 0.7639 0.5673 0.028 Uiso 1 1 calc R
C14 C 2.1209(4) 0.6557(4) 0.7254(4) 0.0243(6) Uani 1 1 d .
H14A H 2.2434 0.6846 0.7687 0.029 Uiso 1 1 calc R
C15 C 1.9880(4) 0.5669(4) 0.7815(3) 0.0235(6) Uani 1 1 d .
H15A H 2.0181 0.5350 0.8642 0.028 Uiso 1 1 calc R
C16 C 1.8114(4) 0.5254(4) 0.7159(3) 0.0203(5) Uani 1 1 d .

loop_
_atom_site_aniso_label
_atom_site_aniso_U_11
_atom_site_aniso_U_22
_atom_site_aniso_U_33
_atom_site_aniso_U_23
_atom_site_aniso_U_13
_atom_site_aniso_U_12
Pt1 0.01125(8) 0.02108(9) 0.01889(9) 0.00817(6) 0.00421(5) 0.00597(6)
Cl1 0.0176(3) 0.0216(3) 0.0298(4) 0.0040(3) 0.0066(3) 0.0079(3)
C1 0.0188(14) 0.045(2) 0.0311(16) 0.0259(15) 0.0049(13) 0.0109(14)
O2 0.0225(11) 0.0358(13) 0.0269(11) 0.0205(10) 0.0000(9) 0.0038(10)
C3 0.0236(15) 0.0355(17) 0.0306(16) 0.0127(14) 0.0067(13) 0.0151(14)
C4 0.0236(15) 0.0237(15) 0.0311(16) 0.0092(13) 0.0036(13) 0.0072(13)
C5 0.0242(16) 0.0366(18) 0.0371(18) 0.0165(15) 0.0091(14) 0.0099(14)
C6 0.0268(17) 0.072(3) 0.046(2) 0.044(2) 0.0157(16) 0.0216(19)
C7 0.027(2) 0.037(2) 0.027(2) 0.0123(17) 0.0098(16) 0.0156(18)
C7' 0.027(2) 0.037(2) 0.027(2) 0.0123(17) 0.0098(16) 0.0156(18)
C8 0.0188(18) 0.0291(19) 0.029(2) 0.0150(16) 0.0083(15) 0.0072(15)
C8' 0.0188(18) 0.0291(19) 0.029(2) 0.0150(16) 0.0083(15) 0.0072(15)
O9 0.0153(14) 0.035(2) 0.0312(19) 0.0210(14) 0.0103(13) 0.0103(15)
O9' 0.0153(14) 0.035(2) 0.0312(19) 0.0210(14) 0.0103(13) 0.0103(15)
C10 0.0165(14) 0.0395(18) 0.0323(16) 0.0223(14) 0.0109(12) 0.0121(13)
N11 0.0128(10) 0.0197(11) 0.0205(11) 0.0064(9) 0.0046(9) 0.0068(9)
C12 0.0176(13) 0.0208(13) 0.0232(14) 0.0077(11) 0.0060(11) 0.0083(11)
C13 0.0155(13) 0.0241(14) 0.0274(15) 0.0090(12) 0.0078(11) 0.0055(11)
C14 0.0128(13) 0.0288(15) 0.0266(15) 0.0074(12) 0.0013(11) 0.0073(12)
C15 0.0195(14) 0.0268(15) 0.0221(14) 0.0093(12) 0.0021(11) 0.0090(12)
C16 0.0153(13) 0.0231(14) 0.0197(13) 0.0071(11) 0.0018(10) 0.0073(11)

loop_
_atom_type_symbol
_atom_type_description
_atom_type_scat_dispersion_real
_atom_type_scat_dispersion_imag
_atom_type_scat_source
C C 0.0033 0.0016 'International Tables Vol C Tables 4.2.6.8 and 6.1.1.4'
H H 0.0000 0.0000 'International Tables Vol C Tables 4.2.6.8 and 6.1.1.4'
N N 0.0061 0.0033 'International Tables Vol C Tables 4.2.6.8 and 6.1.1.4'
O O 0.0106 0.0060 'International Tables Vol C Tables 4.2.6.8 and 6.1.1.4'
Cl Cl 0.1484 0.1585 'International Tables Vol C Tables 4.2.6.8 and 6.1.1.4'
Pt Pt -1.7033 8.3905 'International Tables Vol C Tables 4.2.6.8 and 6.1.1.4'

loop_
_geom_angle_atom_site_label_1
_geom_angle_atom_site_label_2
_geom_angle_atom_site_label_3
_geom_angle
_geom_angle_site_symmetry_1
_geom_angle_site_symmetry_3
N11 Pt1 N11 180.000(1) . 2_866
N11 Pt1 Cl1 90.64(7) . 2_866
N11 Pt1 Cl1 89.36(7) 2_866 2_866
N11 Pt1 Cl1 89.36(7) . .
N11 Pt1 Cl1 90.64(7) 2_866 .
Cl1 Pt1 Cl1 180.00(2) 2_866 .
O2 C1 C16 111.4(3) . .
C1 O2 C3 113.2(3) . .
O2 C3 C4 112.1(3) . .
C3 C4 C5 112.9(3) . .
C4 C5 C6 116.1(3) . .
C5 C6 C7 110.2(3) . .
C5 C6 C7' 117.4(7) . .
C7 C6 C7' 43.6(6) . .
C8' C7 C7' 93.6(12) . .
C8' C7 C8 53.6(11) . .
C7' C7 C8 40.3(7) . .
C8' C7 C6 163.6(12) . .
C7' C7 C6 70.0(7) . .
C8 C7 C6 110.1(4) . .
C8 C7' C7 88.7(12) . .
C8 C7' C8' 53.9(10) . .
C7 C7' C8' 35.1(7) . .
C8 C7' C6 154.5(15) . .
C7 C7' C6 66.4(7) . .
C8' C7' C6 101.5(11) . .
C7' C8 C8' 85.6(10) . .
C7' C8 O9 162.9(10) . .
C8' C8 O9 79.1(7) . .
C7' C8 C7 51.0(10) . .
C8' C8 C7 34.8(7) . .
O9 C8 C7 113.0(3) . .
C7' C8 O9' 142.1(11) . .
C8' C8 O9' 57.4(8) . .
O9 C8 O9' 21.7(5) . .
C7 C8 O9' 91.3(6) . .
C7 C8' C8 91.5(13) . .
C7 C8' O9' 161.1(18) . .
C8 C8' O9' 76.2(11) . .
C7 C8' C7' 51.3(10) . .
C8 C8' C7' 40.5(7) . .
O9' C8' C7' 116.3(14) . .
C7 C8' O9 145.1(16) . .
C8 C8' O9 56.0(6) . .
O9' C8' O9 20.3(7) . .
C7' C8' O9 96.2(10) . .
O9' O9 C8 98.3(14) . .
O9' O9 C10 76.5(12) . .
C8 O9 C10 112.5(3) . .
O9' O9 C8' 53.4(14) . .
C8 O9 C8' 44.9(6) . .
C10 O9 C8' 99.7(6) . .
O9 O9' C8' 106.3(18) . .
O9 O9' C10 78.7(12) . .
C8' O9' C10 115.1(11) . .
O9 O9' C8 60.0(13) . .
C8' O9' C8 46.4(8) . .
C10 O9' C8 102.1(9) . .
O9' C10 O9 24.7(6) . .
O9' C10 C12 112.3(6) . 2_866
O9 C10 C12 108.1(3) . 2_866
C12 N11 C16 119.1(2) . .
C12 N11 Pt1 120.76(19) . .
C16 N11 Pt1 120.10(19) . .
N11 C12 C13 121.4(3) . .
N11 C12 C10 117.2(3) . 2_866
C13 C12 C10 121.4(3) . 2_866
C14 C13 C12 119.4(3) . .
C13 C14 C15 119.5(3) . .
C16 C15 C14 119.1(3) . .
N11 C16 C15 121.5(3) . .
N11 C16 C1 116.7(2) . .
C15 C16 C1 121.8(3) . .

loop_
_geom_bond_atom_site_label_1
_geom_bond_atom_site_label_2
_geom_bond_distance
_geom_bond_site_symmetry_2
Pt1 N11 2.048(2) .
Pt1 N11 2.048(2) 2_866
Pt1 Cl1 2.3060(7) 2_866
Pt1 Cl1 2.3060(7) .
C1 O2 1.420(4) .
C1 C16 1.505(4) .
O2 C3 1.433(4) .
C3 C4 1.513(5) .
C4 C5 1.519(5) .
C5 C6 1.522(5) .
C6 C7 1.566(6) .
C6 C7' 1.605(14) .
C7 C8' 0.868(15) .
C7 C7' 1.179(17) .
C7 C8 1.518(6) .
C7' C8 0.982(14) .
C7' C8' 1.507(16) .
C8 C8' 1.222(17) .
C8 O9 1.434(5) .
C8 O9' 1.639(15) .
C8' O9' 1.421(15) .
C8' O9 1.699(16) .
O9 O9' 0.613(14) .
O9 C10 1.437(4) .
O9' C10 1.425(12) .
C10 C12 1.501(4) 2_866
N11 C12 1.351(4) .
N11 C16 1.359(4) .
C12 C13 1.379(4) .
C12 C10 1.501(4) 2_866
C13 C14 1.378(4) .
C14 C15 1.383(4) .
C15 C16 1.377(4) .

loop_
_geom_torsion_atom_site_label_1
_geom_torsion_atom_site_label_2
_geom_torsion_atom_site_label_3
_geom_torsion_atom_site_label_4
_geom_torsion
_geom_torsion_site_symmetry_1
_geom_torsion_site_symmetry_4
C16 C1 O2 C3 -111.3(3) . .
C1 O2 C3 C4 -70.1(3) . .
O2 C3 C4 C5 -60.0(4) . .
C3 C4 C5 C6 166.2(3) . .
C4 C5 C6 C7 -70.1(5) . .
C4 C5 C6 C7' -22.7(8) . .
C5 C6 C7 C8' 110(4) . .
C7' C6 C7 C8' 1(4) . .
C5 C6 C7 C7' 108.9(10) . .
C5 C6 C7 C8 104.8(4) . .
C7' C6 C7 C8 -4.0(9) . .
C8' C7 C7' C8 6.2(15) . .
C6 C7 C7' C8 -174.2(13) . .
C8 C7 C7' C8' -6.2(15) . .
C6 C7 C7' C8' 179.6(12) . .
C8' C7 C7' C6 -179.6(12) . .
C8 C7 C7' C6 174.2(13) . .
C5 C6 C7' C8 -78(4) . .
C7 C6 C7' C8 14(3) . .
C5 C6 C7' C7 -91.2(8) . .
C5 C6 C7' C8' -91.5(11) . .
C7 C6 C7' C8' -0.2(7) . .
C7 C7' C8 C8' -4.4(11) . .
C6 C7' C8 C8' -17(4) . .
C7 C7' C8 O9 22(4) . .
C8' C7' C8 O9 26(4) . .
C6 C7' C8 O9 9(7) . .
C8' C7' C8 C7 4.4(11) . .
C6 C7' C8 C7 -13(3) . .
C7 C7' C8 O9' 7(2) . .
C8' C7' C8 O9' 11.7(18) . .
C6 C7' C8 O9' -5(5) . .
C8' C7 C8 C7' -172.3(19) . .
C6 C7 C8 C7' 5.8(13) . .
C7' C7 C8 C8' 172.3(19) . .
C6 C7 C8 C8' 178.1(14) . .
C8' C7 C8 O9 14.5(14) . .
C7' C7 C8 O9 -173.2(14) . .
C6 C7 C8 O9 -167.4(3) . .
C8' C7 C8 O9' 12.2(14) . .
C7' C7 C8 O9' -175.5(14) . .
C6 C7 C8 O9' -169.7(5) . .
C7' C7 C8' C8 -5.0(12) . .
C6 C7 C8' C8 -6(5) . .
C7' C7 C8' O9' -54(6) . .
C8 C7 C8' O9' -49(5) . .
C6 C7 C8' O9' -55(8) . .
C8 C7 C8' C7' 5.0(12) . .
C6 C7 C8' C7' -1(4) . .
C7' C7 C8' O9 -25(3) . .
C8 C7 C8' O9 -19.9(18) . .
C6 C7 C8' O9 -26(6) . .
C7' C8 C8' C7 6.0(15) . .
O9 C8 C8' C7 -166.4(13) . .
O9' C8 C8' C7 -165.5(17) . .
C7' C8 C8' O9' 171.5(13) . .
O9 C8 C8' O9' -0.9(7) . .
C7 C8 C8' O9' 165.5(17) . .
O9 C8 C8' C7' -172.4(11) . .
C7 C8 C8' C7' -6.0(15) . .
O9' C8 C8' C7' -171.5(13) . .
C7' C8 C8' O9 172.4(11) . .
C7 C8 C8' O9 166.4(13) . .
O9' C8 C8' O9 0.9(7) . .
C8 C7' C8' C7 -172.3(19) . .
C6 C7' C8' C7 0.4(11) . .
C7 C7' C8' C8 172.3(19) . .
C6 C7' C8' C8 172.7(16) . .
C8 C7' C8' O9' -9.2(14) . .
C7 C7' C8' O9' 163(2) . .
C6 C7' C8' O9' 163.4(12) . .
C8 C7' C8' O9 -6.3(9) . .
C7 C7' C8' O9 166.0(16) . .
C6 C7' C8' O9 166.3(9) . .
C7' C8 O9 O9' -25(4) . .
C8' C8 O9 O9' 2.1(15) . .
C7 C8 O9 O9' -6.3(13) . .
C7' C8 O9 C10 54(4) . .
C8' C8 O9 C10 80.9(8) . .
C7 C8 O9 C10 72.5(4) . .
O9' C8 O9 C10 78.8(13) . .
C7' C8 O9 C8' -27(4) . .
C7 C8 O9 C8' -8.4(8) . .
O9' C8 O9 C8' -2.1(15) . .
C7 C8' O9 O9' -153(3) . .
C8 C8' O9 O9' -177.4(19) . .
C7' C8' O9 O9' -172(2) . .
C7 C8' O9 C8 24(2) . .
O9' C8' O9 C8 177.4(19) . .
C7' C8' O9 C8 5.0(7) . .
C7 C8' O9 C10 -88(3) . .
C8 C8' O9 C10 -112.3(6) . .
O9' C8' O9 C10 65.1(16) . .
C7' C8' O9 C10 -107.3(10) . .
C8 O9 O9' C8' -1.9(13) . .
C10 O9 O9' C8' -113.1(13) . .
C8 O9 O9' C10 111.3(4) . .
C8' O9 O9' C10 113.1(13) . .
C10 O9 O9' C8 -111.3(4) . .
C8' O9 O9' C8 1.9(13) . .
C7 C8' O9' O9 53(6) . .
C8 C8' O9' O9 2.2(16) . .
C7' C8' O9' O9 8(2) . .
C7 C8' O9' C10 -32(6) . .
C8 C8' O9' C10 -82.7(13) . .
C7' C8' O9' C10 -76.6(17) . .
O9 C8' O9' C10 -85.0(18) . .
C7 C8' O9' C8 51(5) . .
C7' C8' O9' C8 6.2(9) . .
O9 C8' O9' C8 -2.2(16) . .
C7' C8 O9' O9 168.6(19) . .
C8' C8 O9' O9 -177.5(17) . .
C7 C8 O9' O9 174.2(12) . .
C7' C8 O9' C8' -14(2) . .
O9 C8 O9' C8' 177.5(18) . .
C7 C8 O9' C8' -8.2(10) . .
C7' C8 O9' C10 99.4(19) . .
C8' C8 O9' C10 113.3(13) . .
O9 C8 O9' C10 -69.2(11) . .
C7 C8 O9' C10 105.0(8) . .
C8' O9' C10 O9 103(2) . .
C8 O9' C10 O9 55.6(12) . .
O9 O9' C10 C12 84.8(14) . 2_866
C8' O9' C10 C12 -172.3(10) . 2_866
C8 O9' C10 C12 140.4(5) . 2_866
C8 O9 C10 O9' -93.5(15) . .
C8' O9 C10 O9' -48.5(15) . .
O9' O9 C10 C12 -104.3(15) . 2_866
C8 O9 C10 C12 162.2(3) . 2_866
C8' O9 C10 C12 -152.8(6) . 2_866
N11 Pt1 N11 C12 39(100) 2_866 .
Cl1 Pt1 N11 C12 100.4(2) 2_866 .
Cl1 Pt1 N11 C12 -79.6(2) . .
N11 Pt1 N11 C16 -140(100) 2_866 .
Cl1 Pt1 N11 C16 -78.8(2) 2_866 .
Cl1 Pt1 N11 C16 101.2(2) . .
C16 N11 C12 C13 0.6(4) . .
Pt1 N11 C12 C13 -178.6(2) . .
C16 N11 C12 C10 -179.4(3) . 2_866
Pt1 N11 C12 C10 1.4(4) . 2_866
N11 C12 C13 C14 0.1(5) . .
C10 C12 C13 C14 -179.9(3) 2_866 .
C12 C13 C14 C15 -0.7(5) . .
C13 C14 C15 C16 0.5(5) . .
C12 N11 C16 C15 -0.7(4) . .
Pt1 N11 C16 C15 178.5(2) . .
C12 N11 C16 C1 178.3(3) . .
Pt1 N11 C16 C1 -2.5(4) . .
C14 C15 C16 N11 0.2(5) . .
C14 C15 C16 C1 -178.8(3) . .
O2 C1 C16 N11 174.0(3) . .
O2 C1 C16 C15 -7.0(5) . .
